data_7232059
loop_
_publ_author_name
'Wenholz, Daniel S.'
'Bhadbhade, Mohan'
'Kandemir, Hakan'
'Ho, Junming'
'Kumar, Naresh'
'Black, David StC.'

_publ_section_title
;
 Substituent effects in solid-state assembly of activated benzotriazoles
;
_journal_issue 5
_journal_name_full CrystEngComm
_journal_page_first 835
_journal_paper_doi 10.1039/C8CE01757C
_journal_volume 21
_journal_year 2019
_chemical_formula_moiety '0.5(C20 H22 N6 O6)'
_chemical_formula_sum 'C10 H11 N3 O3'
_chemical_formula_weight 221.22
_space_group_crystal_system orthorhombic
_space_group_IT_number 62
_space_group_name_Hall '-P 2ac 2n'
_space_group_name_H-M_alt 'P n m a'
_symmetry_space_group_name_Hall '-P 2ac 2n'
_symmetry_space_group_name_H-M 'P n m a'
_atom_sites_solution_hydrogens geom
_atom_sites_solution_primary dual
_audit_creation_date 2018-07-18
_audit_creation_method
;
Olex2 1.2
(compiled 2018.05.29 svn.r3508 for OlexSys, GUI svn.r5506)
;
_audit_update_record
;
2018-07-20 deposited with the CCDC.
2018-12-20 downloaded from the CCDC.
;
_cell_angle_alpha 90
_cell_angle_beta 90
_cell_angle_gamma 90
_cell_formula_units_Z 4
_cell_length_a 9.9817(12)
_cell_length_b 6.6498(8)
_cell_length_c 15.4052(18)
_cell_measurement_reflns_used 1577
_cell_measurement_temperature 150.0
_cell_measurement_theta_max 30.681
_cell_measurement_theta_min 3.063
_cell_volume 1022.5(2)
_computing_cell_refinement 'SAINT v7.46A (Bruker, 2008)'
_computing_data_reduction 'SAINT v7.46A (Bruker, 2008)'
_computing_molecular_graphics 'Olex2 (Dolomanov et al., 2009)'
_computing_publication_material 'Olex2 (Dolomanov et al., 2009)'
_computing_structure_refinement 'ShelXL (Sheldrick, 2015)'
_computing_structure_solution 'XT (Sheldrick, 2015)'
_diffrn_ambient_temperature 150.0
_diffrn_measured_fraction_theta_full 0.985
_diffrn_measured_fraction_theta_max 0.985
_diffrn_measurement_device_type 'Bruker APEX-II CCD'
_diffrn_measurement_method '\f and \w scans'
_diffrn_radiation_type MoK\a
_diffrn_radiation_wavelength 0.71073
_diffrn_reflns_av_R_equivalents 0.0533
_diffrn_reflns_av_unetI/netI 0.0490
_diffrn_reflns_Laue_measured_fraction_full 0.985
_diffrn_reflns_Laue_measured_fraction_max 0.985
_diffrn_reflns_limit_h_max 11
_diffrn_reflns_limit_h_min -10
_diffrn_reflns_limit_k_max 2
_diffrn_reflns_limit_k_min -7
_diffrn_reflns_limit_l_max 11
_diffrn_reflns_limit_l_min -18
_diffrn_reflns_number 2950
_diffrn_reflns_point_group_measured_fraction_full 0.985
_diffrn_reflns_point_group_measured_fraction_max 0.985
_diffrn_reflns_theta_full 25.000
_diffrn_reflns_theta_max 25.000
_diffrn_reflns_theta_min 3.337
_diffrn_standards_number 0
_exptl_absorpt_coefficient_mu 0.109
_exptl_absorpt_correction_T_max 0.7461
_exptl_absorpt_correction_T_min 0.6527
_exptl_absorpt_correction_type multi-scan
_exptl_absorpt_process_details
'SADABS-2016/2 (Bruker,2016/2) was used for absorption correction. wR2(int) was 0.0558 before and 0.0443 after correction. The Ratio of minimum to maximum transmission is 0.8748. The \l/2 correction factor is Not present.'
_exptl_crystal_colour colourless
_exptl_crystal_colour_primary colourless
_exptl_crystal_density_diffrn 1.437
_exptl_crystal_description plate
_exptl_crystal_F_000 464
_exptl_crystal_size_max 0.14
_exptl_crystal_size_mid 0.12
_exptl_crystal_size_min 0.022
_refine_diff_density_max 0.203
_refine_diff_density_min -0.254
_refine_diff_density_rms 0.044
_refine_ls_extinction_method none
_refine_ls_goodness_of_fit_ref 1.111
_refine_ls_hydrogen_treatment constr
_refine_ls_matrix_type full
_refine_ls_number_parameters 100
_refine_ls_number_reflns 964
_refine_ls_number_restraints 3
_refine_ls_restrained_S_all 1.116
_refine_ls_R_factor_all 0.0444
_refine_ls_R_factor_gt 0.0388
_refine_ls_shift/su_max 0.000
_refine_ls_shift/su_mean 0.000
_refine_ls_structure_factor_coef Fsqd
_refine_ls_weighting_details 'w=1/[\s^2^(Fo^2^)+(0.0525P)^2^+0.1962P] where P=(Fo^2^+2Fc^2^)/3'
_refine_ls_weighting_scheme calc
_refine_ls_wR_factor_gt 0.1038
_refine_ls_wR_factor_ref 0.1090
_reflns_Friedel_coverage 0.000
_reflns_number_gt 835
_reflns_number_total 964
_reflns_threshold_expression 'I > 2\s(I)'
_cod_data_source_file c8ce01757c2.cif
_cod_data_source_block hakan1_0ma
_cod_depositor_comments 'Adding full bibliography for 7232053--7232059.cif.'
_cod_database_code 7232059
_shelx_shelxl_version_number 2016/6
_shelx_space_group_comment
;
The symmetry employed for this shelxl refinement is uniquely defined
by the following loop, which should always be used as a source of
symmetry information in preference to the above space-group names.
They are only intended as comments.
;
_shelx_estimated_absorpt_t_max 0.998
_shelx_estimated_absorpt_t_min 0.985
_olex2_refinement_description
;
1. Fixed Uiso
 At 1.2 times of:
  All C(H) groups
 At 1.5 times of:
  All C(H,H,H) groups
2. Restrained distances
 H7A-H2
 2.06 with sigma of 0.02
 H0AB-H4
 2.47 with sigma of 0.02
 H10A-N2
 2.47 with sigma of 0.02
3. Others
 Fixed Sof: H7A(0.5) H7B(0.5) H7C(0.5) H10A(0.5) H10B(0.5) H10C(0.5) H0AA(0.5)
 H0AB(0.5) H0AC(0.5)
4.a Aromatic/amide H refined with riding coordinates:
 C2(H2), C4(H4)
4.b Idealised Me refined as rotating group:
 C7(H7A,H7B,H7C), C10(H10A,H10B,H10C), C0AA(H0AA,H0AB,H0AC)
;
_olex2_submission_special_instructions 'No special instructions were received'

loop_
_space_group_symop_operation_xyz
'x, y, z'
'-x+1/2, -y, z+1/2'
'-x, y+1/2, -z'
'x+1/2, -y+1/2, -z+1/2'
'-x, -y, -z'
'x-1/2, y, -z-1/2'
'x, -y-1/2, z'
'-x-1/2, y-1/2, z-1/2'

loop_
_atom_site_label
_atom_site_type_symbol
_atom_site_fract_x
_atom_site_fract_y
_atom_site_fract_z
_atom_site_U_iso_or_equiv
_atom_site_adp_type
_atom_site_occupancy
_atom_site_site_symmetry_order
_atom_site_calc_flag
_atom_site_refinement_flags_posn
_atom_site_refinement_flags_adp
_atom_site_refinement_flags_occupancy
O1 O 0.54825(15) 0.250000 0.72335(9) 0.0376(4) Uani 1 2 d S T P
O3 O 0.55187(15) 0.250000 0.30242(10) 0.0401(4) Uani 1 2 d S T P
O2 O 0.17282(14) 0.250000 0.53515(10) 0.0378(4) Uani 1 2 d S T P
N3 N 0.71695(17) 0.250000 0.56878(12) 0.0317(5) Uani 1 2 d S T P
N1 N 0.64137(16) 0.250000 0.43689(11) 0.0271(4) Uani 1 2 d S T P
N2 N 0.75466(17) 0.250000 0.48870(12) 0.0335(5) Uani 1 2 d DS T P
C3 C 0.3088(2) 0.250000 0.53983(13) 0.0281(5) Uani 1 2 d S T P
C9 C 0.6522(2) 0.250000 0.34555(15) 0.0332(5) Uani 1 2 d S T P
C2 C 0.3567(2) 0.250000 0.62614(14) 0.0302(5) Uani 1 2 d S T P
H2 H 0.294582 0.250000 0.672871 0.036 Uiso 1 2 calc DRS T P
C4 C 0.3919(2) 0.250000 0.46829(13) 0.0261(5) Uani 1 2 d S T P
H4 H 0.359059 0.250000 0.410411 0.031 Uiso 1 2 calc DRS T P
C7 C 0.4574(3) 0.250000 0.79517(15) 0.0447(6) Uani 1 2 d S T P
H7A H 0.390208 0.355746 0.786898 0.067 Uiso 0.5 1 calc DGR . .
H7B H 0.507041 0.275182 0.848959 0.067 Uiso 0.5 1 calc GR . .
H7C H 0.412679 0.119072 0.798834 0.067 Uiso 0.5 1 calc GR . .
C5 C 0.52819(19) 0.250000 0.48812(13) 0.0245(5) Uani 1 2 d S T P
C6 C 0.5790(2) 0.250000 0.57183(13) 0.0267(5) Uani 1 2 d S T P
C10 C 0.7907(3) 0.250000 0.31001(17) 0.0517(7) Uani 1 2 d S T P
H10A H 0.846889 0.159133 0.344387 0.078 Uiso 0.5 1 calc DGR . .
H10B H 0.827517 0.386464 0.312691 0.078 Uiso 0.5 1 calc GR . .
H10C H 0.788912 0.204402 0.249526 0.078 Uiso 0.5 1 calc GR . .
C1 C 0.4921(2) 0.250000 0.64357(13) 0.0286(5) Uani 1 2 d S T P
C0AA C 0.1129(2) 0.250000 0.45087(16) 0.0436(6) Uani 1 2 d S T P
H0AA H 0.150807 0.140262 0.416220 0.065 Uiso 0.5 1 calc GR . .
H0AB H 0.130959 0.378675 0.422143 0.065 Uiso 0.5 1 calc DGR . .
H0AC H 0.015942 0.231062 0.456460 0.065 Uiso 0.5 1 calc GR . .

loop_
_atom_site_aniso_label
_atom_site_aniso_U_11
_atom_site_aniso_U_22
_atom_site_aniso_U_33
_atom_site_aniso_U_23
_atom_site_aniso_U_13
_atom_site_aniso_U_12
O1 0.0336(9) 0.0545(9) 0.0248(8) 0.000 -0.0034(7) 0.000
O3 0.0319(9) 0.0574(9) 0.0309(8) 0.000 -0.0047(7) 0.000
O2 0.0194(8) 0.0602(9) 0.0338(9) 0.000 -0.0014(7) 0.000
N3 0.0237(9) 0.0385(9) 0.0328(11) 0.000 -0.0057(8) 0.000
N1 0.0196(9) 0.0336(8) 0.0282(10) 0.000 -0.0017(7) 0.000
N2 0.0233(10) 0.0430(10) 0.0343(11) 0.000 -0.0061(8) 0.000
C3 0.0221(11) 0.0308(9) 0.0316(12) 0.000 -0.0014(9) 0.000
C9 0.0316(13) 0.0384(10) 0.0296(12) 0.000 0.0011(10) 0.000
C2 0.0279(12) 0.0352(10) 0.0274(11) 0.000 0.0028(9) 0.000
C4 0.0232(10) 0.0280(9) 0.0272(10) 0.000 -0.0032(9) 0.000
C7 0.0451(16) 0.0651(14) 0.0238(11) 0.000 0.0000(10) 0.000
C5 0.0226(10) 0.0231(9) 0.0278(10) 0.000 0.0005(9) 0.000
C6 0.0244(11) 0.0264(9) 0.0292(11) 0.000 -0.0043(9) 0.000
C10 0.0322(14) 0.0862(18) 0.0367(14) 0.000 0.0069(11) 0.000
C1 0.0312(12) 0.0300(9) 0.0246(10) 0.000 -0.0022(9) 0.000
C0AA 0.0237(12) 0.0686(15) 0.0383(13) 0.000 -0.0081(11) 0.000

loop_
_atom_type_symbol
_atom_type_description
_atom_type_scat_dispersion_real
_atom_type_scat_dispersion_imag
_atom_type_scat_source
C C 0.0033 0.0016 'International Tables Vol C Tables 4.2.6.8 and 6.1.1.4'
H H 0.0000 0.0000 'International Tables Vol C Tables 4.2.6.8 and 6.1.1.4'
N N 0.0061 0.0033 'International Tables Vol C Tables 4.2.6.8 and 6.1.1.4'
O O 0.0106 0.0060 'International Tables Vol C Tables 4.2.6.8 and 6.1.1.4'

loop_
_geom_angle_atom_site_label_1
_geom_angle_atom_site_label_2
_geom_angle_atom_site_label_3
_geom_angle
C1 O1 C7 116.14(17)
C3 O2 C0AA 117.76(18)
N2 N3 C6 108.92(16)
N2 N1 C9 120.84(17)
C5 N1 N2 109.85(17)
C5 N1 C9 129.31(17)
N3 N2 N1 108.25(16)
O2 C3 C2 112.82(18)
O2 C3 C4 123.94(19)
C4 C3 C2 123.24(19)
O3 C9 N1 119.2(2)
O3 C9 C10 124.8(2)
N1 C9 C10 116.0(2)
C1 C2 C3 121.0(2)
C3 C4 C5 114.32(19)
N1 C5 C4 132.41(19)
N1 C5 C6 103.49(17)
C6 C5 C4 124.11(19)
N3 C6 C5 109.50(18)
N3 C6 C1 130.06(19)
C5 C6 C1 120.44(19)
O1 C1 C2 125.75(19)
O1 C1 C6 117.37(19)
C2 C1 C6 116.87(19)

loop_
_geom_bond_atom_site_label_1
_geom_bond_atom_site_label_2
_geom_bond_distance
O1 C7 1.431(3)
O1 C1 1.351(3)
O3 C9 1.201(3)
O2 C3 1.359(3)
O2 C0AA 1.429(3)
N3 N2 1.290(3)
N3 C6 1.378(3)
N1 N2 1.384(2)
N1 C9 1.411(3)
N1 C5 1.378(3)
C3 C2 1.413(3)
C3 C4 1.379(3)
C9 C10 1.487(3)
C2 C1 1.378(3)
C4 C5 1.394(3)
C5 C6 1.386(3)
C6 C1 1.405(3)

loop_
_geom_hbond_atom_site_label_D
_geom_hbond_atom_site_label_H
_geom_hbond_atom_site_label_A
_geom_hbond_distance_DH
_geom_hbond_distance_HA
_geom_hbond_distance_DA
_geom_hbond_angle_DHA
_geom_hbond_site_symmetry_A
C4 H4 O3 0.95 2.54 3.013(3) 110.7 .
C7 H7B O2 0.98 2.44 3.385(3) 161.8 4_556
